data_2108885
loop_
_publ_author_name
'Novelli, Giulia'
'McMonagle, Charles J.'
'Kleemiss, Florian'
'Probert, Michael'
'Puschmann, Horst'
'Grabowsky, Simon'
'Maynard-Casely, Helen E.'
'McIntyre, Garry J.'
'Parsons, Simon'

_publ_section_title
;
 Accurate H-atom parameters for the two polymorphs of
 <small>L</small>-histidine at 5, 105 and 295K
;
_journal_issue 5
_journal_name_full 'Acta Crystallographica Section B'
_journal_page_first
;
;
_journal_paper_doi 10.1107/S205252062100740X
_journal_volume 77
_journal_year 2021
_chemical_absolute_configuration syn
_chemical_formula_moiety 'C6 H9 N3 O2'
_chemical_formula_sum 'C6 H9 N3 O2'
_chemical_formula_weight 155.157
_space_group_crystal_system orthorhombic
_space_group_IT_number 19
_space_group_name_Hall 'P 2ac 2ab'
_space_group_name_H-M_alt 'P 21 21 21'
_symmetry_Int_Tables_number 19
_audit_creation_date 2021-01-27
_audit_creation_method
;
Olex2 1.3
(compiled 2020.11.12 svn.r5f609507 for OlexSys, GUI svn.r6226)
;
_cell_angle_alpha 90
_cell_angle_beta 90
_cell_angle_gamma 90
_cell_formula_units_Z 4
_cell_length_a 5.1498(2)
_cell_length_b 7.1902(2)
_cell_length_c 18.8503(6)
_cell_measurement_reflns_used 7499
_cell_measurement_temperature 5
_cell_measurement_theta_max 36.27
_cell_measurement_theta_min 3.03
_cell_volume 697.99(4)
_computing_cell_refinement 'SAINT V8.38A (?, 2016)'
_computing_data_reduction 'SAINT V8.38A (?, 2016)'
_computing_molecular_graphics 'Olex2 (Dolomanov et al., 2009)'
_computing_publication_material 'Olex2 (Dolomanov et al., 2009)'
_computing_structure_refinement 'ShelXL (Sheldrick, 2015)'
_computing_structure_solution 'ShelXT (Sheldrick, 2015)'
_diffrn_ambient_temperature 5
_diffrn_measured_fraction_theta_full 0.9565
_diffrn_measured_fraction_theta_max 0.8485
_diffrn_measurement_device 'XIPHOS four-circle diffractometer'
_diffrn_measurement_device_type 'Bruker APEX-II CCD'
_diffrn_measurement_method '\f scans'
_diffrn_radiation_collimation focused
_diffrn_radiation_monochromator 'multilayer optics'
_diffrn_radiation_probe x-ray
_diffrn_radiation_type 'Mo K\a'
_diffrn_radiation_wavelength 0.71073
_diffrn_reflns_av_R_equivalents 0.0274
_diffrn_reflns_av_unetI/netI 0.0247
_diffrn_reflns_Laue_measured_fraction_full 0.9565
_diffrn_reflns_Laue_measured_fraction_max 0.8485
_diffrn_reflns_limit_h_max 8
_diffrn_reflns_limit_h_min -8
_diffrn_reflns_limit_k_max 10
_diffrn_reflns_limit_k_min -10
_diffrn_reflns_limit_l_max 28
_diffrn_reflns_limit_l_min -28
_diffrn_reflns_number 13716
_diffrn_reflns_point_group_measured_fraction_full 0.9677
_diffrn_reflns_point_group_measured_fraction_max 0.8640
_diffrn_reflns_theta_full 25.2417
_diffrn_reflns_theta_max 36.33
_diffrn_reflns_theta_min 3.03
_diffrn_source 'rotating anode'
_diffrn_source_target Mo
_diffrn_source_type 'Bruker TXS with Helios Optics'
_exptl_absorpt_coefficient_mu 0.114
_exptl_absorpt_correction_T_max 0.7471
_exptl_absorpt_correction_T_min 0.6821
_exptl_absorpt_correction_type multi-scan
_exptl_absorpt_process_details
;
 SADABS 2016/2: Krause, L., Herbst-Irmer, R., Sheldrick G.M. & Stalke D.,
 J. Appl. Cryst. 48 (2015) 3-10
;
_exptl_crystal_colour colourless
_exptl_crystal_density_diffrn 1.477
_exptl_crystal_description needle
_exptl_crystal_F_000 328.072
_exptl_crystal_size_max 0.2
_exptl_crystal_size_mid 0.1
_exptl_crystal_size_min 0.1
_refine_diff_density_max 0.1695
_refine_diff_density_min -0.1297
_refine_diff_density_rms 0.0369
_refine_ls_abs_structure_details 'Flack, H. D. (1983). Acta Cryst. A39, 876-881.'
_refine_ls_abs_structure_Flack 0.1(7)
_refine_ls_d_res_high 0.5999
_refine_ls_d_res_low 6.7181
_refine_ls_goodness_of_fit_ref 1.1312
_refine_ls_hydrogen_treatment refall
_refine_ls_matrix_type full
_refine_ls_number_constraints 0
_refine_ls_number_parameters 181
_refine_ls_number_reflns 2928
_refine_ls_number_restraints 99
_refine_ls_restrained_S_all 1.1114
_refine_ls_R_factor_all 0.0219
_refine_ls_R_factor_gt 0.0191
_refine_ls_shift/su_max 0.0001
_refine_ls_shift/su_mean 0.0000
_refine_ls_structure_factor_coef Fsqd
_refine_ls_weighting_details 'w=1/[\s^2^(Fo^2^)+(0.0100P)^2^] where P=(Fo^2^+2Fc^2^)/3'
_refine_ls_weighting_scheme calc
_refine_ls_wR_factor_gt 0.0316
_refine_ls_wR_factor_ref 0.0322
_reflns_Friedel_coverage 0.886
_reflns_limit_h_max 8
_reflns_limit_h_min -8
_reflns_limit_k_max 10
_reflns_limit_k_min -10
_reflns_limit_l_max 28
_reflns_limit_l_min -28
_reflns_number_gt 2768
_reflns_number_total 2928
_reflns_threshold_expression I>=2u(I)
_cod_data_source_file um5050sup1.cif
_cod_data_source_block HOTX21
_cod_original_sg_symbol_Hall ' P 2ac 2ab'
_cod_database_code 2108885
_shelx_shelxl_version_number 2017/1
_olex2_refinement_description
;
1. Rigid body (RIGU) restrains
 H5, H3, H6, C4, N2, C5, N3, C6
 with sigma for 1-2 distances of 0.004 and sigma for 1-3 distances of 0.004
 H3A, C3, H3B, C2, H2
 with sigma for 1-2 distances of 0.004 and sigma for 1-3 distances of 0.004
 H1A, H1B, H1C, N1
 with sigma for 1-2 distances of 0.004 and sigma for 1-3 distances of 0.004
;
_olex2_submission_special_instructions 'No special instructions were received'

loop_
_space_group_symop_id
_space_group_symop_operation_xyz
1 x,y,z
2 x+1/2,-y+1/2,-z
3 -x,y+1/2,-z+1/2
4 -x+1/2,-y,z+1/2

loop_
_atom_site_label
_atom_site_type_symbol
_atom_site_fract_x
_atom_site_fract_y
_atom_site_fract_z
_atom_site_U_iso_or_equiv
_atom_site_adp_type
_atom_site_occupancy
_atom_site_refinement_flags_posn
_atom_site_refinement_flags_adp
O2 O 0.32523(5) 0.49519(5) 0.239747(17) 0.00711(7) Uani 1.000000 . .
O1 O 0.73277(5) 0.49178(6) 0.197479(17) 0.00746(7) Uani 1.000000 . .
N1 N 0.91743(7) 0.31183(6) 0.31202(2) 0.00606(7) Uani 1.000000 . U
N3 N 0.86938(6) 0.50331(6) 0.55327(2) 0.00651(7) Uani 1.000000 . U
N2 N 1.03202(6) 0.43924(6) 0.44704(2) 0.00638(7) Uani 1.000000 . U
C4 C 0.80291(7) 0.53935(6) 0.43875(2) 0.00539(8) Uani 1.000000 . U
C1 C 0.56621(7) 0.47000(7) 0.24536(2) 0.00510(8) Uani 1.000000 . .
C2 C 0.66640(7) 0.41387(7) 0.31927(2) 0.00504(8) Uani 1.000000 . U
C6 C 0.70071(8) 0.57917(7) 0.50444(2) 0.00626(8) Uani 1.000000 . U
C5 C 1.06292(8) 0.42054(7) 0.51647(2) 0.00661(8) Uani 1.000000 . U
C3 C 0.70255(8) 0.58731(7) 0.36630(2) 0.00640(8) Uani 1.000000 . U
H1B H 1.0360(14) 0.3760(12) 0.2769(4) 0.0172(19) Uani 1.000000 . U
H1C H 0.8753(15) 0.1814(12) 0.2959(4) 0.0205(19) Uani 1.000000 . U
H1A H 1.0081(14) 0.3117(11) 0.3601(4) 0.0172(19) Uani 1.000000 . U
H3 H 0.8465(14) 0.5059(12) 0.6068(4) 0.0173(19) Uani 1.000000 . U
H2 H 0.5256(12) 0.3202(10) 0.3429(4) 0.0172(17) Uani 1.000000 . U
H6 H 0.5315(13) 0.6553(10) 0.5190(4) 0.0217(18) Uani 1.000000 . U
H5 H 1.2182(12) 0.3487(10) 0.5412(3) 0.0208(18) Uani 1.000000 . U
H3A H 0.8308(14) 0.6852(11) 0.3389(4) 0.0203(18) Uani 1.000000 . U
H3B H 0.5223(14) 0.6553(10) 0.3706(4) 0.0243(19) Uani 1.000000 . U

loop_
_atom_site_aniso_label
_atom_site_aniso_U_11
_atom_site_aniso_U_22
_atom_site_aniso_U_33
_atom_site_aniso_U_12
_atom_site_aniso_U_13
_atom_site_aniso_U_23
O2 0.00482(10) 0.00938(18) 0.00712(15) 0.00064(13) -0.00049(10) 0.00189(12)
O1 0.00583(10) 0.01196(18) 0.00459(15) -0.00016(12) 0.00017(10) 0.00142(12)
N1 0.00558(13) 0.0068(2) 0.00580(19) 0.00100(14) -0.00005(13) -0.00024(14)
N3 0.00740(12) 0.0082(2) 0.00394(18) 0.00061(14) 0.00015(11) 0.00013(14)
N2 0.00622(11) 0.0083(2) 0.00463(19) 0.00177(12) -0.00029(12) -0.00033(13)
C4 0.00607(12) 0.0060(2) 0.0041(2) 0.00091(14) -0.00079(13) -0.00002(14)
C1 0.00472(13) 0.0058(2) 0.0047(2) 0.00020(14) -0.00039(14) -0.00005(14)
C2 0.00474(13) 0.0061(2) 0.0043(2) 0.00002(15) -0.00034(13) 0.00045(15)
C6 0.00628(14) 0.0077(2) 0.0048(2) 0.00128(15) 0.00000(13) -0.00053(15)
C5 0.00626(14) 0.0082(2) 0.0054(2) 0.00135(16) -0.00092(14) 0.00041(15)
C3 0.00775(14) 0.0061(2) 0.0053(2) 0.00107(16) -0.00100(14) -0.00034(15)
H1B 0.006(3) 0.021(5) 0.024(4) 0.009(2) 0.007(2) 0.012(2)
H1C 0.027(4) 0.013(3) 0.022(4) -0.0043(19) -0.003(3) -0.0055(19)
H1A 0.015(4) 0.020(5) 0.016(3) -0.003(3) -0.0060(17) 0.0018(19)
H3 0.033(4) 0.015(5) 0.004(3) 0.011(4) -0.0007(16) 0.0018(17)
H2 0.014(3) 0.011(4) 0.027(4) -0.002(2) -0.002(2) 0.007(2)
H6 0.018(3) 0.025(5) 0.022(4) 0.008(2) 0.005(2) 0.002(3)
H5 0.019(3) 0.027(5) 0.017(4) 0.008(2) -0.002(2) 0.004(2)
H3A 0.023(3) 0.022(4) 0.016(4) -0.007(2) -0.000(2) 0.001(2)
H3B 0.022(3) 0.021(4) 0.030(5) 0.0085(18) -0.002(2) -0.000(3)

loop_
_atom_type_symbol
_atom_type_scat_dispersion_real
_atom_type_scat_dispersion_imag
_atom_type_scat_source
_atom_type_scat_dispersion_source
H 0.00000 0.00000 'NoSpherA2: Chem.Sci. 2021, DOI:10.1039/D0SC05526C' custom
C 0.00210 0.00160 'NoSpherA2: Chem.Sci. 2021, DOI:10.1039/D0SC05526C' custom
O 0.00790 0.00610 'NoSpherA2: Chem.Sci. 2021, DOI:10.1039/D0SC05526C' custom
N 0.00410 0.00330 'NoSpherA2: Chem.Sci. 2021, DOI:10.1039/D0SC05526C' custom

loop_
_geom_angle_atom_site_label_1
_geom_angle_atom_site_label_2
_geom_angle_atom_site_label_3
_geom_angle
_geom_angle_site_symmetry_1
_geom_angle_site_symmetry_3
_geom_angle_publ_flag
H1A N1 H1B 107.8(6) . . ?
H1C N1 H1B 110.8(7) . . ?
H1C N1 H1A 111.5(7) . . ?
C2 N1 H1B 111.0(4) . . ?
C2 N1 H1A 108.4(4) . . ?
C2 N1 H1C 107.3(5) . . ?
C6 N3 H3 125.7(4) . . ?
C5 N3 H3 127.1(4) . . ?
C5 N3 C6 107.22(4) . . ?
C5 N2 C4 105.39(4) . . ?
C6 C4 N2 109.34(4) . . ?
C3 C4 N2 120.89(4) . . ?
C3 C4 C6 129.77(4) . . ?
O1 C1 O2 126.55(4) . . ?
C2 C1 O2 116.38(4) . . ?
C2 C1 O1 117.03(3) . . ?
C1 C2 N1 109.65(4) . . ?
H2 C2 N1 108.1(4) . . ?
H2 C2 C1 108.0(4) . . ?
C3 C2 N1 110.23(3) . . ?
C3 C2 C1 110.42(4) . . ?
C3 C2 H2 110.3(4) . . ?
C4 C6 N3 106.12(4) . . ?
H6 C6 N3 123.2(4) . . ?
H6 C6 C4 130.7(4) . . ?
N2 C5 N3 111.93(4) . . ?
H5 C5 N3 123.0(4) . . ?
H5 C5 N2 125.1(4) . . ?
C2 C3 C4 112.28(4) . . ?
H3B C3 C4 109.9(4) . . ?
H3B C3 C2 108.3(4) . . ?
H3A C3 C4 111.7(4) . . ?
H3A C3 C2 108.7(4) . . ?
H3A C3 H3B 105.6(6) . . ?

loop_
_geom_bond_atom_site_label_1
_geom_bond_atom_site_label_2
_geom_bond_distance
_geom_bond_site_symmetry_2
_geom_bond_publ_flag
O2 C1 1.2586(5) . ?
O1 C1 1.2550(5) . ?
N1 H1B 1.012(8) . ?
N1 H1A 1.019(8) . ?
N1 H1C 1.010(9) . ?
N1 C2 1.4927(5) . ?
N3 H3 1.017(8) . ?
N3 C6 1.3782(6) . ?
N3 C5 1.3524(6) . ?
N2 C4 1.3909(5) . ?
N2 C5 1.3252(6) . ?
C4 C6 1.3755(6) . ?
C4 C3 1.5005(6) . ?
C1 C2 1.5395(6) . ?
C2 H2 1.085(7) . ?
C2 C3 1.5413(7) . ?
C6 H6 1.065(7) . ?
C5 H5 1.060(6) . ?
C3 H3B 1.052(7) . ?
C3 H3A 1.095(7) . ?

loop_
_geom_torsion_atom_site_label_1
_geom_torsion_atom_site_label_2
_geom_torsion_atom_site_label_3
_geom_torsion_atom_site_label_4
_geom_torsion
_geom_torsion_site_symmetry_1
_geom_torsion_site_symmetry_2
_geom_torsion_site_symmetry_3
_geom_torsion_site_symmetry_4
_geom_torsion_publ_flag
C5 N2 C4 C3 -179.69(4) . . . . ?
C6 N3 C5 N2 0.58(5) . . . . ?
O1 C1 C2 C3 94.92(5) . . . . ?
N1 C2 C3 C4 -58.08(4) . . . . ?
C2 C3 C4 C6 -123.97(5) . . . . ?
H1A N1 C2 C1 162.5(5) . . . . ?
H1B N1 C2 C1 44.3(5) . . . . ?
H1C N1 C2 C1 -77.1(5) . . . . ?
C4 N2 C5 H5 179.0(5) . . . . ?
H3 N3 C5 H5 -1.0(7) . . . . ?
H3 N3 C6 H6 3.3(7) . . . . ?
C5 N2 C4 C6 0.12(5) . . . . ?
C5 N3 C6 C4 -0.47(5) . . . . ?
O2 C1 C2 N1 155.47(4) . . . . ?
C1 C2 C3 C4 -179.38(3) . . . . ?
N2 C4 C6 N3 0.22(5) . . . . ?
H1A N1 C2 C3 40.7(5) . . . . ?
H1B N1 C2 C3 -77.5(5) . . . . ?
H1C N1 C2 C3 161.2(5) . . . . ?
C6 N3 C5 H5 -178.8(4) . . . . ?
C5 N3 C6 H6 -178.8(5) . . . . ?
O1 C1 C2 H2 -144.4(4) . . . . ?
C4 N2 C5 N3 -0.43(5) . . . . ?
O1 C1 C2 N1 -26.72(6) . . . . ?
O2 C1 C2 C3 -82.89(5) . . . . ?
C2 C3 C4 N2 55.80(5) . . . . ?
C3 C4 C6 N3 -179.98(7) . . . . ?
H1A N1 C2 H2 -79.9(6) . . . . ?
H1B N1 C2 H2 161.9(6) . . . . ?
H1C N1 C2 H2 40.5(6) . . . . ?
H3 N3 C5 N2 178.4(6) . . . . ?
H3 N3 C6 C4 -178.4(6) . . . . ?
O2 C1 C2 H2 37.8(4) . . . . ?
N1 C2 C3 H3A 66.0(4) . . . . ?
C1 C2 C3 H3B 59.1(4) . . . . ?
H2 C2 C3 H3B -60.3(6) . . . . ?
H3B C3 C4 N2 176.4(4) . . . . ?
C3 C4 C6 H6 -1.8(5) . . . . ?
N1 C2 C3 H3B -179.6(4) . . . . ?
H2 C2 C3 C4 61.2(4) . . . . ?
H3A C3 C4 N2 -66.7(4) . . . . ?
H3B C3 C4 C6 -3.4(4) . . . . ?
C1 C2 C3 H3A -55.3(4) . . . . ?
H2 C2 C3 H3A -174.6(6) . . . . ?
H3A C3 C4 C6 113.6(4) . . . . ?
N2 C4 C6 H6 178.4(5) . . . . ?

loop_
_restr_rigu_atom_site_label_1
_restr_rigu_atom_site_label_2
_restr_rigu_target_weight_param
_restr_rigu_u13_diff
_restr_rigu_u23_diff
_restr_rigu_u33_diff
N1 H1B 0.004000 0.003246 -0.000167 -0.002721
N1 H1A 0.004000 0.002563 0.002702 -0.005306
N1 H1C 0.004000 -0.002219 -0.000955 -0.002017
H1B H1A 0.004000 0.001238 0.013311 0.000238
H1B H1C 0.004000 0.007320 -0.020247 0.003831
H1A H1C 0.004000 0.010988 0.003273 0.002433
N3 H3 0.004000 0.002880 0.002113 -0.000648
N3 N2 0.004000 0.001029 0.000289 -0.000349
N3 C4 0.004000 -0.000923 0.000714 0.000152
N3 C6 0.004000 -0.000997 0.000802 0.000255
N3 H6 0.004000 -0.005654 0.002375 -0.008571
N3 C5 0.004000 0.001622 -0.000772 -0.000219
N3 H5 0.004000 0.001757 -0.003828 -0.007374
H3 C6 0.004000 -0.001838 0.007264 -0.000134
H3 C5 0.004000 0.004357 -0.009181 0.004409
N2 C4 0.004000 -0.000242 -0.000812 0.000106
N2 C6 0.004000 0.000219 0.000164 0.000013
N2 C5 0.004000 0.000981 -0.000076 -0.000433
N2 H5 0.004000 0.003738 -0.001595 -0.007926
C4 C6 0.004000 -0.000665 -0.000355 0.000161
C4 H6 0.004000 -0.003344 -0.004450 -0.008330
C4 C5 0.004000 0.000289 0.000448 -0.000433
C2 H2 0.004000 0.004948 -0.004472 -0.005621
C2 C3 0.004000 -0.000804 -0.000336 0.000206
C2 H3B 0.004000 -0.007311 0.002068 -0.012351
C2 H3A 0.004000 0.003916 0.000748 -0.010945
H2 C3 0.004000 -0.001369 -0.009579 0.005577
C6 H6 0.004000 0.000639 -0.000623 -0.006506
C6 C5 0.004000 -0.000608 -0.001043 0.000208
C5 H5 0.004000 0.000498 -0.001323 -0.006675
C3 H3B 0.004000 -0.004786 -0.001187 -0.008759
C3 H3A 0.004000 0.000782 -0.000946 -0.006911
H3B H3A 0.004000 -0.014997 0.001004 0.006575

_cod_database_fobs_code 2108885
